data_4313132
loop_
_publ_author_name
'Richard D. Adams'
'Burjor Captain'
'Wei Fu'

_publ_section_title
;
 Germanium-Rich Pentaruthenium Carbonyl Clusters Including
 Ru5(CO)11(\m-GePh2)4(\m5-C) and Its Reactions with Hydrogen
;
_journal_name_full 'Inorganic Chemistry'
_journal_page_first 1328
_journal_page_last 1333
_journal_paper_doi 10.1021/ic020655w
_journal_volume 42
_journal_year 2003
_chemical_formula_sum 'C59 H42 Ge4 O10 Ru5'
_chemical_formula_weight 1706.64
_chemical_name_systematic
;
  ?
;
_space_group_IT_number 76
_symmetry_cell_setting tetragonal
_symmetry_space_group_name_Hall 'P 4w'
_symmetry_space_group_name_H-M 'P 41'
_atom_sites_solution_hydrogens geom
_atom_sites_solution_primary direct
_atom_sites_solution_secondary difmap
_audit_creation_method SHELXL-97
_cell_angle_alpha 90.00
_cell_angle_beta 90.00
_cell_angle_gamma 90.00
_cell_formula_units_Z 4
_cell_length_a 23.7015(10)
_cell_length_b 23.7015(10)
_cell_length_c 12.3989(11)
_cell_measurement_reflns_used 7390
_cell_measurement_temperature 296(2)
_cell_measurement_theta_max 21.05
_cell_measurement_theta_min 2.38
_cell_volume 6965.2(7)
_computing_cell_refinement 'SAINT+ NT V6.02a (Bruker, 1998)'
_computing_data_collection 'SMART NT V5.619 (Bruker, 2000)'
_computing_data_reduction 'SAINT+ NT V6.02a'
_computing_molecular_graphics 'SHELXTL V5.1 (Sheldrick, 1997)'
_computing_publication_material 'SHELXTL V5.1'
_computing_structure_refinement 'SHELXL-97 (Sheldrick, 1997)'
_computing_structure_solution 'SHELXS-97 (Sheldrick, 1990)'
_diffrn_ambient_temperature 296(2)
_diffrn_measured_fraction_theta_full 0.996
_diffrn_measured_fraction_theta_max 0.996
_diffrn_measurement_device_type 'Bruker SMART APEX CCD diffractometer'
_diffrn_measurement_method 'omega scans'
_diffrn_radiation_monochromator graphite
_diffrn_radiation_source 'fine-focus sealed tube'
_diffrn_radiation_type MoK\a
_diffrn_radiation_wavelength 0.71073
_diffrn_reflns_av_R_equivalents 0.0555
_diffrn_reflns_av_sigmaI/netI 0.0701
_diffrn_reflns_limit_h_max 31
_diffrn_reflns_limit_h_min -30
_diffrn_reflns_limit_k_max 25
_diffrn_reflns_limit_k_min -31
_diffrn_reflns_limit_l_max 16
_diffrn_reflns_limit_l_min -16
_diffrn_reflns_number 52503
_diffrn_reflns_theta_full 28.37
_diffrn_reflns_theta_max 28.37
_diffrn_reflns_theta_min 0.86
_diffrn_standards_decay_% <1
_exptl_absorpt_coefficient_mu 2.800
_exptl_absorpt_correction_T_max 1.00
_exptl_absorpt_correction_T_min 0.81
_exptl_absorpt_correction_type SADABS
_exptl_absorpt_process_details '(SADABS, Bruker, 1997)'
_exptl_crystal_colour Red
_exptl_crystal_density_diffrn 1.627
_exptl_crystal_density_meas 0
_exptl_crystal_density_method 'not measured'
_exptl_crystal_description Bar
_exptl_crystal_F_000 3296
_exptl_crystal_size_max 0.3
_exptl_crystal_size_mid 0.08
_exptl_crystal_size_min 0.06
_refine_diff_density_max 0.913
_refine_diff_density_min -0.614
_refine_diff_density_rms 0.213
_refine_ls_abs_structure_details 'Flack H D (1983), Acta Cryst. A39, 876-881'
_refine_ls_abs_structure_Flack 0.026(10)
_refine_ls_extinction_method none
_refine_ls_goodness_of_fit_ref 1.041
_refine_ls_hydrogen_treatment mixed
_refine_ls_matrix_type full
_refine_ls_number_parameters 711
_refine_ls_number_reflns 17359
_refine_ls_number_restraints 1
_refine_ls_restrained_S_all 1.041
_refine_ls_R_factor_all 0.0668
_refine_ls_R_factor_gt 0.0467
_refine_ls_shift/su_max 0.001
_refine_ls_shift/su_mean 0.000
_refine_ls_structure_factor_coef Fsqd
_refine_ls_weighting_details 'calc w=1/[\s^2^(Fo^2^)+(0.0451P)^2^+0.0000P] where P=(Fo^2^+2Fc^2^)/3'
_refine_ls_weighting_scheme calc
_refine_ls_wR_factor_gt 0.0946
_refine_ls_wR_factor_ref 0.1101
_reflns_number_gt 13734
_reflns_number_total 17359
_reflns_threshold_expression >2sigma(I)
_cod_data_source_file ic020655w_3.cif
_cod_data_source_block p41
_cod_depositor_comments
;
The following automatic conversions were performed:

'_symmetry_cell_setting' value 'Tetragonal' changed to 'tetragonal'
according to the built-in table from CIF Core dictionary named
'cif_core.dic' version 2.4.1 from 2010-06-29.

Automatic conversion script
Id: cif_fix_values 1646 2011-03-28 12:23:43Z adriana 
;
_cod_database_code 4313132

loop_
_symmetry_equiv_pos_as_xyz
'x, y, z'
'-x, -y, z+1/2'
'-y, x, z+1/4'
'y, -x, z+3/4'

loop_
_atom_site_label
_atom_site_type_symbol
_atom_site_fract_x
_atom_site_fract_y
_atom_site_fract_z
_atom_site_U_iso_or_equiv
_atom_site_adp_type
_atom_site_occupancy
_atom_site_symmetry_multiplicity
_atom_site_calc_flag
_atom_site_refinement_flags
_atom_site_disorder_assembly
_atom_site_disorder_group
Ru1 Ru 0.35499(2) 0.77943(2) 0.95009(5) 0.03816(13) Uani 1 1 d . . .
Ru2 Ru 0.36892(2) 0.89307(2) 1.01794(4) 0.03625(13) Uani 1 1 d . . .
Ru3 Ru 0.30588(2) 0.86524(2) 0.82316(4) 0.03769(13) Uani 1 1 d . . .
Ru4 Ru 0.23493(2) 0.78746(2) 0.93673(5) 0.03981(14) Uani 1 1 d . . .
Ru5 Ru 0.29388(2) 0.81783(2) 1.13148(4) 0.03710(13) Uani 1 1 d . . .
Ge1 Ge 0.37380(3) 0.86964(3) 1.21441(6) 0.04064(17) Uani 1 1 d . . .
Ge2 Ge 0.38682(3) 0.93195(3) 0.83214(6) 0.03960(17) Uani 1 1 d . . .
Ge3 Ge 0.23371(4) 0.80212(4) 0.73948(6) 0.0479(2) Uani 1 1 d . . .
Ge4 Ge 0.21357(3) 0.75082(3) 1.12122(6) 0.04377(18) Uani 1 1 d . . .
O11 O 0.4249(3) 0.7435(3) 0.7567(6) 0.092(2) Uani 1 1 d . . .
O12 O 0.4098(3) 0.6829(3) 1.0737(6) 0.088(2) Uani 1 1 d . . .
O21 O 0.4901(2) 0.9303(3) 1.0564(5) 0.0720(18) Uani 1 1 d . . .
O22 O 0.3112(3) 1.0013(3) 1.0814(6) 0.086(2) Uani 1 1 d . . .
O31 O 0.3642(3) 0.8338(3) 0.6124(5) 0.0779(19) Uani 1 1 d . . .
O32 O 0.2216(3) 0.9572(3) 0.7691(6) 0.083(2) Uani 1 1 d . . .
O41 O 0.1696(4) 0.6814(3) 0.8731(6) 0.103(3) Uani 1 1 d . . .
O42 O 0.1424(3) 0.8734(3) 0.9590(7) 0.085(2) Uani 1 1 d . . .
O51 O 0.3414(3) 0.7250(3) 1.2771(5) 0.0747(19) Uani 1 1 d . . .
O52 O 0.2175(3) 0.8966(3) 1.2575(7) 0.093(2) Uani 1 1 d . . .
C1 C 0.2985(3) 0.8443(3) 0.9805(6) 0.0355(14) Uani 1 1 d . . .
C11 C 0.3971(4) 0.7575(4) 0.8271(8) 0.061(2) Uani 1 1 d . . .
C12 C 0.3889(4) 0.7201(3) 1.0306(7) 0.058(2) Uani 1 1 d . . .
C21 C 0.4448(3) 0.9178(3) 1.0414(6) 0.0470(18) Uani 1 1 d . . .
C22 C 0.3335(4) 0.9607(3) 1.0565(6) 0.053(2) Uani 1 1 d . . .
C31 C 0.3423(4) 0.8457(3) 0.6916(6) 0.0523(19) Uani 1 1 d . . .
C32 C 0.2543(4) 0.9239(4) 0.7896(7) 0.054(2) Uani 1 1 d . . .
C41 C 0.1927(4) 0.7210(4) 0.8977(7) 0.065(2) Uani 1 1 d . . .
C42 C 0.1751(4) 0.8388(4) 0.9491(7) 0.056(2) Uani 1 1 d . . .
C51 C 0.3239(3) 0.7603(3) 1.2254(7) 0.053(2) Uani 1 1 d . . .
C52 C 0.2452(3) 0.8659(3) 1.2128(7) 0.055(2) Uani 1 1 d . . .
C61 C 0.4350(3) 0.8248(3) 1.2732(6) 0.0456(17) Uani 1 1 d . . .
C62 C 0.4697(3) 0.7910(4) 1.2124(7) 0.055(2) Uani 1 1 d . . .
H62 H 0.4669 0.7921 1.1377 0.065 Uiso 1 1 calc R . .
C63 C 0.5085(4) 0.7557(4) 1.2593(9) 0.074(3) Uani 1 1 d . . .
H63 H 0.5316 0.7338 1.2155 0.088 Uiso 1 1 calc R . .
C64 C 0.5138(5) 0.7521(4) 1.3672(9) 0.081(3) Uani 1 1 d . . .
H64 H 0.5397 0.7273 1.3978 0.098 Uiso 1 1 calc R . .
C65 C 0.4815(4) 0.7844(5) 1.4295(8) 0.079(3) Uani 1 1 d . . .
H65 H 0.4846 0.7820 1.5041 0.095 Uiso 1 1 calc R . .
C66 C 0.4434(4) 0.8215(4) 1.3838(7) 0.062(2) Uani 1 1 d . . .
H66 H 0.4226 0.8450 1.4288 0.075 Uiso 1 1 calc R . .
C71 C 0.3635(3) 0.9307(3) 1.3195(6) 0.0503(18) Uani 1 1 d . . .
C72 C 0.3925(4) 0.9809(4) 1.3113(7) 0.064(2) Uani 1 1 d . . .
H72 H 0.4139 0.9879 1.2499 0.077 Uiso 1 1 calc R . .
C73 C 0.3906(5) 1.0208(4) 1.3921(8) 0.075(3) Uani 1 1 d . . .
H73 H 0.4119 1.0536 1.3860 0.090 Uiso 1 1 calc R . .
C74 C 0.3581(5) 1.0125(4) 1.4792(8) 0.075(3) Uani 1 1 d . . .
H74 H 0.3558 1.0401 1.5323 0.090 Uiso 1 1 calc R . .
C75 C 0.3295(4) 0.9649(4) 1.4893(7) 0.070(3) Uani 1 1 d . . .
H75 H 0.3074 0.9592 1.5503 0.084 Uiso 1 1 calc R . .
C76 C 0.3317(4) 0.9229(4) 1.4097(6) 0.054(2) Uani 1 1 d . . .
H76 H 0.3115 0.8896 1.4186 0.065 Uiso 1 1 calc R . .
C81 C 0.4558(3) 0.9125(3) 0.7529(6) 0.0426(17) Uani 1 1 d . . .
C82 C 0.4940(3) 0.8724(3) 0.7851(7) 0.057(2) Uani 1 1 d . . .
H82 H 0.4885 0.8540 0.8505 0.068 Uiso 1 1 calc R . .
C83 C 0.5401(4) 0.8586(5) 0.7236(8) 0.074(3) Uani 1 1 d . . .
H83 H 0.5651 0.8311 0.7479 0.089 Uiso 1 1 calc R . .
C84 C 0.5492(4) 0.8836(4) 0.6310(8) 0.072(3) Uani 1 1 d . . .
H84 H 0.5808 0.8739 0.5906 0.087 Uiso 1 1 calc R . .
C85 C 0.5113(4) 0.9255(4) 0.5916(7) 0.068(3) Uani 1 1 d . . .
H85 H 0.5174 0.9432 0.5256 0.082 Uiso 1 1 calc R . .
C86 C 0.4653(3) 0.9389(3) 0.6542(6) 0.052(2) Uani 1 1 d . . .
H86 H 0.4401 0.9662 0.6303 0.063 Uiso 1 1 calc R . .
C91 C 0.3793(3) 1.0137(3) 0.8167(6) 0.0434(17) Uani 1 1 d . . .
C92 C 0.4274(3) 1.0461(3) 0.8066(7) 0.057(2) Uani 1 1 d . . .
H92 H 0.4624 1.0284 0.8037 0.069 Uiso 1 1 calc R . .
C93 C 0.4246(4) 1.1034(4) 0.8010(9) 0.072(3) Uani 1 1 d . . .
H93 H 0.4575 1.1242 0.7907 0.087 Uiso 1 1 calc R . .
C94 C 0.3759(4) 1.1297(4) 0.8100(10) 0.081(3) Uani 1 1 d . . .
H94 H 0.3748 1.1689 0.8078 0.098 Uiso 1 1 calc R . .
C95 C 0.3268(4) 1.0997(4) 0.8226(13) 0.109(5) Uani 1 1 d . . .
H95 H 0.2925 1.1183 0.8295 0.130 Uiso 1 1 calc R . .
C96 C 0.3291(4) 1.0423(4) 0.8249(11) 0.095(4) Uani 1 1 d . . .
H96 H 0.2958 1.0219 0.8323 0.114 Uiso 1 1 calc R . .
C101 C 0.2567(4) 0.7428(4) 0.6427(7) 0.059(2) Uani 1 1 d . . .
C102 C 0.2952(5) 0.7008(4) 0.6708(8) 0.075(3) Uani 1 1 d . . .
H102 H 0.3089 0.6998 0.7410 0.091 Uiso 1 1 calc R . .
C103 C 0.3137(6) 0.6609(5) 0.5989(10) 0.100(4) Uani 1 1 d . . .
H103 H 0.3384 0.6326 0.6205 0.120 Uiso 1 1 calc R . .
C104 C 0.2947(6) 0.6636(5) 0.4929(10) 0.095(4) Uani 1 1 d . . .
H104 H 0.3068 0.6373 0.4422 0.114 Uiso 1 1 calc R . .
C105 C 0.2581(6) 0.7054(6) 0.4648(9) 0.102(4) Uani 1 1 d . . .
H105 H 0.2457 0.7075 0.3937 0.123 Uiso 1 1 calc R . .
C106 C 0.2392(4) 0.7437(5) 0.5360(7) 0.075(3) Uani 1 1 d . . .
H106 H 0.2140 0.7713 0.5134 0.090 Uiso 1 1 calc R . .
C111 C 0.1668(4) 0.8339(4) 0.6769(7) 0.064(2) Uani 1 1 d . . .
C112 C 0.1148(4) 0.8175(5) 0.7092(10) 0.090(3) Uani 1 1 d . . .
H112 H 0.1120 0.7910 0.7642 0.109 Uiso 1 1 calc R . .
C113 C 0.0669(6) 0.8379(7) 0.6650(13) 0.119(5) Uani 1 1 d . . .
H113 H 0.0319 0.8248 0.6881 0.143 Uiso 1 1 calc R . .
C114 C 0.0702(8) 0.8776(7) 0.5869(16) 0.142(8) Uani 1 1 d . . .
H114 H 0.0375 0.8941 0.5601 0.171 Uiso 1 1 calc R . .
C115 C 0.1222(9) 0.8937(6) 0.5468(15) 0.151(8) Uani 1 1 d . . .
H115 H 0.1247 0.9193 0.4902 0.181 Uiso 1 1 calc R . .
C116 C 0.1696(6) 0.8715(5) 0.5914(11) 0.109(4) Uani 1 1 d . . .
H116 H 0.2047 0.8817 0.5639 0.130 Uiso 1 1 calc R . .
C121 C 0.2223(4) 0.6706(3) 1.1520(6) 0.052(2) Uani 1 1 d . . .
C122 C 0.2661(4) 0.6398(4) 1.1041(8) 0.073(3) Uani 1 1 d . . .
H122 H 0.2891 0.6566 1.0524 0.087 Uiso 1 1 calc R . .
C123 C 0.2754(5) 0.5824(4) 1.1348(10) 0.082(3) Uani 1 1 d . . .
H123 H 0.3059 0.5625 1.1067 0.098 Uiso 1 1 calc R . .
C124 C 0.2403(5) 0.5575(4) 1.2037(9) 0.080(3) Uani 1 1 d . . .
H124 H 0.2462 0.5200 1.2224 0.096 Uiso 1 1 calc R . .
C125 C 0.1952(5) 0.5866(4) 1.2483(8) 0.084(3) Uani 1 1 d . . .
H125 H 0.1707 0.5681 1.2951 0.101 Uiso 1 1 calc R . .
C126 C 0.1860(4) 0.6438(4) 1.2233(7) 0.059(2) Uani 1 1 d . . .
H126 H 0.1560 0.6633 1.2540 0.071 Uiso 1 1 calc R . .
C131 C 0.1403(3) 0.7705(4) 1.1827(7) 0.054(2) Uani 1 1 d . . .
C132 C 0.1337(4) 0.7833(5) 1.2900(9) 0.088(3) Uani 1 1 d . . .
H132 H 0.1654 0.7827 1.3343 0.105 Uiso 1 1 calc R . .
C133 C 0.0827(6) 0.7969(6) 1.3350(14) 0.120(5) Uani 1 1 d . . .
H133 H 0.0798 0.8043 1.4085 0.144 Uiso 1 1 calc R . .
C134 C 0.0368(6) 0.7995(6) 1.2710(15) 0.121(6) Uani 1 1 d . . .
H134 H 0.0024 0.8109 1.2999 0.145 Uiso 1 1 calc R . .
C135 C 0.0400(5) 0.7855(6) 1.1640(14) 0.124(6) Uani 1 1 d . . .
H135 H 0.0077 0.7858 1.1214 0.148 Uiso 1 1 calc R . .
C136 C 0.0932(4) 0.7704(5) 1.1185(9) 0.087(3) Uani 1 1 d . . .
H136 H 0.0958 0.7607 1.0460 0.104 Uiso 1 1 calc R . .
H1 H 0.398(3) 0.817(3) 0.967(7) 0.08(3) Uiso 1 1 d . . .
H2 H 0.290(3) 0.742(3) 0.904(5) 0.039(19) Uiso 1 1 d . . .

loop_
_atom_site_aniso_label
_atom_site_aniso_U_11
_atom_site_aniso_U_22
_atom_site_aniso_U_33
_atom_site_aniso_U_23
_atom_site_aniso_U_13
_atom_site_aniso_U_12
Ru1 0.0423(3) 0.0367(3) 0.0355(3) 0.0015(2) 0.0028(2) -0.0038(2)
Ru2 0.0381(3) 0.0367(3) 0.0339(3) 0.0010(2) 0.0032(2) -0.0070(2)
Ru3 0.0430(3) 0.0376(3) 0.0326(3) 0.0037(2) -0.0003(2) -0.0062(2)
Ru4 0.0423(3) 0.0422(3) 0.0349(3) 0.0032(2) -0.0013(3) -0.0106(3)
Ru5 0.0370(3) 0.0424(3) 0.0319(3) 0.0013(2) 0.0030(2) -0.0079(3)
Ge1 0.0402(4) 0.0480(4) 0.0336(4) -0.0023(3) 0.0017(3) -0.0057(3)
Ge2 0.0399(4) 0.0377(4) 0.0413(4) 0.0066(3) 0.0058(3) -0.0033(3)
Ge3 0.0554(5) 0.0512(5) 0.0372(4) 0.0014(4) -0.0068(4) -0.0128(4)
Ge4 0.0420(4) 0.0487(5) 0.0406(4) 0.0069(3) 0.0027(3) -0.0127(4)
O11 0.100(5) 0.109(6) 0.068(5) -0.020(4) 0.036(4) 0.007(4)
O12 0.095(5) 0.059(4) 0.110(6) 0.036(4) -0.013(4) 0.011(4)
O21 0.051(3) 0.089(5) 0.076(4) -0.009(4) 0.002(3) -0.031(3)
O22 0.110(6) 0.057(4) 0.089(5) -0.011(4) 0.019(4) 0.023(4)
O31 0.098(5) 0.082(5) 0.054(4) -0.009(3) 0.019(4) -0.019(4)
O32 0.075(4) 0.055(4) 0.119(6) -0.007(4) -0.034(4) 0.016(3)
O41 0.140(7) 0.080(5) 0.089(5) 0.000(4) -0.020(5) -0.064(5)
O42 0.066(4) 0.091(5) 0.099(5) 0.008(4) 0.004(4) 0.023(4)
O51 0.069(4) 0.078(4) 0.078(4) 0.037(4) -0.012(3) -0.013(3)
O52 0.068(4) 0.088(5) 0.122(6) -0.044(5) 0.019(4) 0.002(4)
C1 0.033(3) 0.043(3) 0.031(3) 0.000(3) 0.003(3) -0.004(3)
C11 0.066(5) 0.062(5) 0.055(5) -0.001(4) 0.005(5) 0.003(4)
C12 0.063(5) 0.049(5) 0.063(5) 0.005(4) 0.002(4) -0.004(4)
C21 0.058(5) 0.043(4) 0.040(4) 0.002(3) -0.003(4) -0.012(4)
C22 0.064(5) 0.050(5) 0.045(4) -0.001(4) 0.006(4) 0.001(4)
C31 0.072(5) 0.055(5) 0.031(4) -0.003(4) 0.008(4) -0.014(4)
C32 0.052(5) 0.052(5) 0.057(5) 0.003(4) -0.005(4) -0.010(4)
C41 0.076(6) 0.067(6) 0.052(5) 0.004(4) 0.002(5) -0.024(5)
C42 0.053(5) 0.061(5) 0.055(5) 0.004(4) -0.004(4) -0.017(4)
C51 0.052(4) 0.047(4) 0.059(5) 0.013(4) -0.007(4) -0.016(4)
C52 0.044(4) 0.054(5) 0.068(6) -0.011(4) 0.004(4) -0.010(4)
C61 0.038(4) 0.060(5) 0.038(4) -0.002(4) -0.003(3) -0.010(3)
C62 0.041(4) 0.070(5) 0.053(5) -0.010(4) -0.007(4) 0.002(4)
C63 0.072(6) 0.071(6) 0.078(7) -0.004(5) 0.010(6) 0.016(5)
C64 0.084(7) 0.075(7) 0.086(8) 0.014(6) -0.012(6) 0.032(6)
C65 0.089(7) 0.094(7) 0.055(6) 0.019(5) -0.022(5) 0.010(6)
C66 0.056(5) 0.081(6) 0.049(5) 0.003(5) 0.001(4) 0.006(5)
C71 0.053(4) 0.058(5) 0.040(4) -0.002(4) 0.004(4) -0.001(4)
C72 0.073(6) 0.061(5) 0.058(5) -0.007(4) 0.007(5) -0.024(5)
C73 0.100(8) 0.065(6) 0.061(6) -0.008(5) -0.006(6) -0.012(6)
C74 0.111(8) 0.050(5) 0.064(6) -0.013(5) -0.006(6) 0.004(6)
C75 0.084(7) 0.078(7) 0.047(5) -0.004(5) 0.010(5) 0.022(6)
C76 0.063(5) 0.052(5) 0.046(4) -0.004(4) 0.002(4) 0.002(4)
C81 0.045(4) 0.040(4) 0.044(4) 0.002(3) 0.009(3) -0.003(3)
C82 0.058(5) 0.063(5) 0.049(5) 0.010(4) 0.014(4) 0.005(4)
C83 0.064(6) 0.100(7) 0.058(6) 0.003(5) 0.007(5) 0.031(5)
C84 0.046(5) 0.096(7) 0.074(7) -0.011(6) 0.021(5) 0.015(5)
C85 0.081(6) 0.081(6) 0.043(5) 0.002(5) 0.020(5) -0.004(5)
C86 0.054(5) 0.059(5) 0.045(4) 0.004(4) 0.005(4) -0.001(4)
C91 0.042(4) 0.042(4) 0.047(4) 0.007(3) 0.002(3) 0.002(3)
C92 0.048(4) 0.045(4) 0.080(6) -0.005(4) -0.008(4) -0.002(4)
C93 0.057(5) 0.050(5) 0.110(8) 0.002(5) 0.007(5) -0.014(4)
C94 0.075(7) 0.045(5) 0.124(10) 0.013(6) -0.003(7) -0.009(5)
C95 0.058(6) 0.048(5) 0.219(16) 0.002(8) 0.012(8) 0.009(5)
C96 0.051(5) 0.043(5) 0.190(13) 0.015(7) 0.017(7) -0.008(4)
C101 0.067(5) 0.057(5) 0.052(5) -0.007(4) 0.008(4) -0.028(4)
C102 0.098(8) 0.059(6) 0.069(7) -0.019(5) -0.008(6) -0.001(5)
C103 0.127(10) 0.076(7) 0.097(9) -0.034(7) 0.006(8) 0.008(7)
C104 0.122(10) 0.088(8) 0.076(8) -0.038(7) 0.026(7) -0.039(8)
C105 0.125(11) 0.133(11) 0.049(6) -0.006(7) 0.003(7) -0.034(9)
C106 0.080(7) 0.100(8) 0.045(5) -0.013(5) 0.014(5) -0.024(6)
C111 0.080(6) 0.063(5) 0.049(5) 0.005(4) -0.027(5) -0.014(5)
C112 0.072(7) 0.110(9) 0.089(8) -0.007(7) -0.035(6) 0.008(7)
C113 0.084(9) 0.149(13) 0.123(12) -0.019(11) -0.042(8) 0.006(9)
C114 0.146(14) 0.103(12) 0.177(17) -0.048(11) -0.107(14) 0.053(11)
C115 0.206(19) 0.090(10) 0.158(16) 0.024(10) -0.117(16) -0.025(12)
C116 0.107(9) 0.108(9) 0.111(10) 0.021(8) -0.059(8) -0.033(8)
C121 0.059(5) 0.050(5) 0.046(4) 0.009(4) -0.005(4) -0.015(4)
C122 0.074(6) 0.060(6) 0.084(7) 0.020(5) 0.019(5) -0.014(5)
C123 0.082(7) 0.060(6) 0.103(8) 0.010(6) 0.001(7) 0.002(5)
C124 0.110(9) 0.049(5) 0.081(7) 0.015(5) -0.014(7) -0.009(6)
C125 0.124(9) 0.062(6) 0.066(6) 0.030(5) -0.012(7) -0.042(6)
C126 0.069(5) 0.060(5) 0.048(5) 0.004(4) -0.008(4) -0.020(4)
C131 0.042(4) 0.060(5) 0.059(5) 0.007(4) 0.010(4) -0.013(4)
C132 0.055(6) 0.127(9) 0.081(7) -0.018(7) 0.020(5) -0.019(6)
C133 0.097(10) 0.123(11) 0.141(13) -0.043(10) 0.051(10) -0.018(9)
C134 0.078(9) 0.116(11) 0.168(16) 0.028(11) 0.061(10) 0.023(8)
C135 0.052(7) 0.164(14) 0.155(14) 0.086(12) 0.010(8) -0.008(7)
C136 0.054(6) 0.121(9) 0.085(7) 0.046(7) 0.005(5) -0.015(6)

loop_
_atom_type_symbol
_atom_type_description
_atom_type_scat_dispersion_real
_atom_type_scat_dispersion_imag
_atom_type_scat_source
C C 0.0033 0.0016 'International Tables Vol C Tables 4.2.6.8 and 6.1.1.4'
H H 0.0000 0.0000 'International Tables Vol C Tables 4.2.6.8 and 6.1.1.4'
O O 0.0106 0.0060 'International Tables Vol C Tables 4.2.6.8 and 6.1.1.4'
Ge Ge 0.1547 1.8001 'International Tables Vol C Tables 4.2.6.8 and 6.1.1.4'
Ru Ru -1.2594 0.8363 'International Tables Vol C Tables 4.2.6.8 and 6.1.1.4'

loop_
_geom_angle_atom_site_label_1
_geom_angle_atom_site_label_2
_geom_angle_atom_site_label_3
_geom_angle
_geom_angle_site_symmetry_1
_geom_angle_site_symmetry_3
_geom_angle_publ_flag
C11 Ru1 C12 89.8(4) . . ?
C11 Ru1 C1 133.6(3) . . ?
C12 Ru1 C1 136.5(3) . . ?
C11 Ru1 Ru3 88.1(3) . . ?
C12 Ru1 Ru3 177.8(3) . . ?
C1 Ru1 Ru3 45.6(2) . . ?
C11 Ru1 Ru5 177.1(3) . . ?
C12 Ru1 Ru5 92.1(3) . . ?
C1 Ru1 Ru5 44.4(2) . . ?
Ru3 Ru1 Ru5 90.02(2) . . ?
C11 Ru1 Ru2 115.9(3) . . ?
C12 Ru1 Ru2 119.7(3) . . ?
C1 Ru1 Ru2 47.01(19) . . ?
Ru3 Ru1 Ru2 61.96(2) . . ?
Ru5 Ru1 Ru2 61.218(19) . . ?
C11 Ru1 Ru4 119.8(3) . . ?
C12 Ru1 Ru4 120.1(3) . . ?
C1 Ru1 Ru4 46.99(19) . . ?
Ru3 Ru1 Ru4 60.59(2) . . ?
Ru5 Ru1 Ru4 60.93(2) . . ?
Ru2 Ru1 Ru4 94.00(2) . . ?
C11 Ru1 H1 85(4) . . ?
C12 Ru1 H1 95(3) . . ?
C1 Ru1 H1 89(3) . . ?
Ru3 Ru1 H1 86(3) . . ?
Ru5 Ru1 H1 93(4) . . ?
Ru2 Ru1 H1 42(3) . . ?
Ru4 Ru1 H1 135(3) . . ?
C11 Ru1 H2 93(2) . . ?
C12 Ru1 H2 99(2) . . ?
C1 Ru1 H2 83(2) . . ?
Ru3 Ru1 H2 80(2) . . ?
Ru5 Ru1 H2 89(2) . . ?
Ru2 Ru1 H2 129.6(19) . . ?
Ru4 Ru1 H2 36(2) . . ?
H1 Ru1 H2 166(4) . . ?
C22 Ru2 C21 96.9(3) . . ?
C22 Ru2 C1 99.9(3) . . ?
C21 Ru2 C1 163.2(3) . . ?
C22 Ru2 Ge1 87.8(2) . . ?
C21 Ru2 Ge1 82.9(2) . . ?
C1 Ru2 Ge1 97.5(2) . . ?
C22 Ru2 Ge2 89.8(2) . . ?
C21 Ru2 Ge2 82.4(2) . . ?
C1 Ru2 Ge2 97.7(2) . . ?
Ge1 Ru2 Ge2 164.77(3) . . ?
C22 Ru2 Ru1 146.7(3) . . ?
C21 Ru2 Ru1 116.4(2) . . ?
C1 Ru2 Ru1 46.77(19) . . ?
Ge1 Ru2 Ru1 94.77(3) . . ?
Ge2 Ru2 Ru1 95.49(3) . . ?
C22 Ru2 Ru5 97.4(3) . . ?
C21 Ru2 Ru5 134.0(2) . . ?
C1 Ru2 Ru5 43.3(2) . . ?
Ge1 Ru2 Ru5 54.27(2) . . ?
Ge2 Ru2 Ru5 140.95(3) . . ?
Ru1 Ru2 Ru5 59.128(19) . . ?
C22 Ru2 Ru3 100.1(3) . . ?
C21 Ru2 Ru3 132.6(2) . . ?
C1 Ru2 Ru3 43.86(19) . . ?
Ge1 Ru2 Ru3 141.28(3) . . ?
Ge2 Ru2 Ru3 53.92(2) . . ?
Ru1 Ru2 Ru3 58.711(19) . . ?
Ru5 Ru2 Ru3 87.04(2) . . ?
C22 Ru2 H1 173(2) . . ?
C21 Ru2 H1 90(2) . . ?
C1 Ru2 H1 73(2) . . ?
Ge1 Ru2 H1 95(2) . . ?
Ge2 Ru2 H1 89(2) . . ?
Ru1 Ru2 H1 27(2) . . ?
Ru5 Ru2 H1 79(2) . . ?
Ru3 Ru2 H1 74(2) . . ?
C32 Ru3 C31 106.4(4) . . ?
C32 Ru3 C1 109.6(3) . . ?
C31 Ru3 C1 143.9(3) . . ?
C32 Ru3 Ge2 92.3(2) . . ?
C31 Ru3 Ge2 81.0(2) . . ?
C1 Ru3 Ge2 100.34(19) . . ?
C32 Ru3 Ge3 84.7(2) . . ?
C31 Ru3 Ge3 79.0(2) . . ?
C1 Ru3 Ge3 101.2(2) . . ?
Ge2 Ru3 Ge3 157.96(4) . . ?
C32 Ru3 Ru1 156.4(3) . . ?
C31 Ru3 Ru1 96.6(3) . . ?
C1 Ru3 Ru1 47.22(19) . . ?
Ge2 Ru3 Ru1 96.60(3) . . ?
Ge3 Ru3 Ru1 94.73(3) . . ?
C32 Ru3 Ru4 101.6(2) . . ?
C31 Ru3 Ru4 122.1(2) . . ?
C1 Ru3 Ru4 46.90(19) . . ?
Ge2 Ru3 Ru4 147.06(3) . . ?
Ge3 Ru3 Ru4 54.33(2) . . ?
Ru1 Ru3 Ru4 60.29(2) . . ?
C32 Ru3 Ru2 110.2(2) . . ?
C31 Ru3 Ru2 122.2(3) . . ?
C1 Ru3 Ru2 45.59(19) . . ?
Ge2 Ru3 Ru2 54.84(2) . . ?
Ge3 Ru3 Ru2 146.15(3) . . ?
Ru1 Ru3 Ru2 59.327(19) . . ?
Ru4 Ru3 Ru2 92.25(2) . . ?
C42 Ru4 C41 99.1(4) . . ?
C42 Ru4 C1 96.0(3) . . ?
C41 Ru4 C1 164.8(4) . . ?
C42 Ru4 Ge3 88.9(3) . . ?
C41 Ru4 Ge3 82.0(3) . . ?
C1 Ru4 Ge3 100.1(2) . . ?
C42 Ru4 Ge4 89.9(3) . . ?
C41 Ru4 Ge4 80.8(3) . . ?
C1 Ru4 Ge4 97.6(2) . . ?
Ge3 Ru4 Ge4 162.33(4) . . ?
C42 Ru4 Ru1 142.4(2) . . ?
C41 Ru4 Ru1 118.5(3) . . ?
C1 Ru4 Ru1 46.46(19) . . ?
Ge3 Ru4 Ru1 94.50(3) . . ?
Ge4 Ru4 Ru1 97.21(3) . . ?
C42 Ru4 Ru3 93.8(2) . . ?
C41 Ru4 Ru3 135.0(3) . . ?
C1 Ru4 Ru3 44.82(19) . . ?
Ge3 Ru4 Ru3 55.24(2) . . ?
Ge4 Ru4 Ru3 142.42(3) . . ?
Ru1 Ru4 Ru3 59.120(19) . . ?
C42 Ru4 Ru5 97.8(3) . . ?
C41 Ru4 Ru5 131.8(3) . . ?
C1 Ru4 Ru5 43.35(19) . . ?
Ge3 Ru4 Ru5 143.16(3) . . ?
Ge4 Ru4 Ru5 54.39(2) . . ?
Ru1 Ru4 Ru5 59.003(19) . . ?
Ru3 Ru4 Ru5 88.08(2) . . ?
C42 Ru4 H2 171(2) . . ?
C41 Ru4 H2 80(2) . . ?
C1 Ru4 H2 85(2) . . ?
Ge3 Ru4 H2 82(2) . . ?
Ge4 Ru4 H2 99(2) . . ?
Ru1 Ru4 H2 39(2) . . ?
Ru3 Ru4 H2 81(2) . . ?
Ru5 Ru4 H2 89(2) . . ?
C52 Ru5 C51 109.0(4) . . ?
C52 Ru5 C1 110.1(3) . . ?
C51 Ru5 C1 140.9(3) . . ?
C52 Ru5 Ge1 87.0(2) . . ?
C51 Ru5 Ge1 79.5(2) . . ?
C1 Ru5 Ge1 101.1(2) . . ?
C52 Ru5 Ge4 86.9(2) . . ?
C51 Ru5 Ge4 82.1(2) . . ?
C1 Ru5 Ge4 101.4(2) . . ?
Ge1 Ru5 Ge4 157.45(4) . . ?
C52 Ru5 Ru1 157.2(3) . . ?
C51 Ru5 Ru1 93.6(3) . . ?
C1 Ru5 Ru1 47.2(2) . . ?
Ge1 Ru5 Ru1 95.62(3) . . ?
Ge4 Ru5 Ru1 98.41(3) . . ?
C52 Ru5 Ru4 107.4(3) . . ?
C51 Ru5 Ru4 120.6(2) . . ?
C1 Ru5 Ru4 46.6(2) . . ?
Ge1 Ru5 Ru4 147.29(3) . . ?
Ge4 Ru5 Ru4 54.92(2) . . ?
Ru1 Ru5 Ru4 60.07(2) . . ?
C52 Ru5 Ru2 105.1(2) . . ?
C51 Ru5 Ru2 120.2(2) . . ?
C1 Ru5 Ru2 46.2(2) . . ?
Ge1 Ru5 Ru2 54.94(2) . . ?
Ge4 Ru5 Ru2 147.47(3) . . ?
Ru1 Ru5 Ru2 59.655(19) . . ?
Ru4 Ru5 Ru2 92.55(2) . . ?
C61 Ge1 C71 104.3(3) . . ?
C61 Ge1 Ru5 117.1(2) . . ?
C71 Ge1 Ru5 123.0(2) . . ?
C61 Ge1 Ru2 121.5(2) . . ?
C71 Ge1 Ru2 118.5(2) . . ?
Ru5 Ge1 Ru2 70.79(3) . . ?
C91 Ge2 C81 105.1(3) . . ?
C91 Ge2 Ru3 123.7(2) . . ?
C81 Ge2 Ru3 118.1(2) . . ?
C91 Ge2 Ru2 115.9(2) . . ?
C81 Ge2 Ru2 120.8(2) . . ?
Ru3 Ge2 Ru2 71.25(3) . . ?
C111 Ge3 C101 105.6(4) . . ?
C111 Ge3 Ru4 117.7(3) . . ?
C101 Ge3 Ru4 120.7(3) . . ?
C111 Ge3 Ru3 119.9(3) . . ?
C101 Ge3 Ru3 120.1(3) . . ?
Ru4 Ge3 Ru3 70.43(3) . . ?
C121 Ge4 C131 104.6(4) . . ?
C121 Ge4 Ru5 122.1(2) . . ?
C131 Ge4 Ru5 120.6(2) . . ?
C121 Ge4 Ru4 119.8(2) . . ?
C131 Ge4 Ru4 117.0(3) . . ?
Ru5 Ge4 Ru4 70.68(3) . . ?
Ru5 C1 Ru3 175.3(4) . . ?
Ru5 C1 Ru1 88.4(3) . . ?
Ru3 C1 Ru1 87.1(3) . . ?
Ru5 C1 Ru2 90.5(3) . . ?
Ru3 C1 Ru2 90.5(3) . . ?
Ru1 C1 Ru2 86.2(2) . . ?
Ru5 C1 Ru4 90.1(3) . . ?
Ru3 C1 Ru4 88.3(3) . . ?
Ru1 C1 Ru4 86.6(3) . . ?
Ru2 C1 Ru4 172.7(4) . . ?
O11 C11 Ru1 176.3(9) . . ?
O12 C12 Ru1 176.2(8) . . ?
O21 C21 Ru2 177.3(7) . . ?
O22 C22 Ru2 178.5(8) . . ?
O31 C31 Ru3 179.9(9) . . ?
O32 C32 Ru3 176.8(7) . . ?
O41 C41 Ru4 177.6(9) . . ?
O42 C42 Ru4 173.9(7) . . ?
O51 C51 Ru5 177.1(8) . . ?
O52 C52 Ru5 176.3(8) . . ?
C62 C61 C66 115.0(8) . . ?
C62 C61 Ge1 124.2(6) . . ?
C66 C61 Ge1 120.6(6) . . ?
C63 C62 C61 121.7(8) . . ?
C63 C62 H62 119.2 . . ?
C61 C62 H62 119.2 . . ?
C64 C63 C62 121.5(10) . . ?
C64 C63 H63 119.2 . . ?
C62 C63 H63 119.2 . . ?
C65 C64 C63 119.1(9) . . ?
C65 C64 H64 120.5 . . ?
C63 C64 H64 120.5 . . ?
C64 C65 C66 120.3(9) . . ?
C64 C65 H65 119.8 . . ?
C66 C65 H65 119.8 . . ?
C65 C66 C61 122.3(9) . . ?
C65 C66 H66 118.8 . . ?
C61 C66 H66 118.8 . . ?
C76 C71 C72 117.0(8) . . ?
C76 C71 Ge1 120.9(6) . . ?
C72 C71 Ge1 121.7(6) . . ?
C71 C72 C73 121.6(9) . . ?
C71 C72 H72 119.2 . . ?
C73 C72 H72 119.2 . . ?
C74 C73 C72 120.2(9) . . ?
C74 C73 H73 119.9 . . ?
C72 C73 H73 119.9 . . ?
C75 C74 C73 119.7(9) . . ?
C75 C74 H74 120.1 . . ?
C73 C74 H74 120.1 . . ?
C74 C75 C76 121.3(9) . . ?
C74 C75 H75 119.3 . . ?
C76 C75 H75 119.3 . . ?
C71 C76 C75 120.2(8) . . ?
C71 C76 H76 119.9 . . ?
C75 C76 H76 119.9 . . ?
C82 C81 C86 117.5(7) . . ?
C82 C81 Ge2 124.5(6) . . ?
C86 C81 Ge2 117.9(6) . . ?
C83 C82 C81 121.9(8) . . ?
C83 C82 H82 119.1 . . ?
C81 C82 H82 119.1 . . ?
C84 C83 C82 120.8(9) . . ?
C84 C83 H83 119.6 . . ?
C82 C83 H83 119.6 . . ?
C83 C84 C85 120.7(8) . . ?
C83 C84 H84 119.6 . . ?
C85 C84 H84 119.6 . . ?
C86 C85 C84 117.8(8) . . ?
C86 C85 H85 121.1 . . ?
C84 C85 H85 121.1 . . ?
C85 C86 C81 121.3(8) . . ?
C85 C86 H86 119.3 . . ?
C81 C86 H86 119.3 . . ?
C96 C91 C92 116.7(7) . . ?
C96 C91 Ge2 124.1(6) . . ?
C92 C91 Ge2 119.0(6) . . ?
C93 C92 C91 121.3(8) . . ?
C93 C92 H92 119.4 . . ?
C91 C92 H92 119.4 . . ?
C94 C93 C92 120.6(8) . . ?
C94 C93 H93 119.7 . . ?
C92 C93 H93 119.7 . . ?
C93 C94 C95 120.6(9) . . ?
C93 C94 H94 119.7 . . ?
C95 C94 H94 119.7 . . ?
C96 C95 C94 119.1(9) . . ?
C96 C95 H95 120.5 . . ?
C94 C95 H95 120.5 . . ?
C95 C96 C91 121.7(9) . . ?
C95 C96 H96 119.2 . . ?
C91 C96 H96 119.2 . . ?
C106 C101 C102 116.4(9) . . ?
C106 C101 Ge3 119.9(8) . . ?
C102 C101 Ge3 123.4(7) . . ?
C103 C102 C101 122.6(10) . . ?
C103 C102 H102 118.7 . . ?
C101 C102 H102 118.7 . . ?
C102 C103 C104 118.7(12) . . ?
C102 C103 H103 120.7 . . ?
C104 C103 H103 120.7 . . ?
C105 C104 C103 118.8(11) . . ?
C105 C104 H104 120.6 . . ?
C103 C104 H104 120.6 . . ?
C106 C105 C104 122.4(11) . . ?
C106 C105 H105 118.8 . . ?
C104 C105 H105 118.8 . . ?
C105 C106 C101 121.1(12) . . ?
C105 C106 H106 119.4 . . ?
C101 C106 H106 119.4 . . ?
C112 C111 C116 117.0(10) . . ?
C112 C111 Ge3 121.4(8) . . ?
C116 C111 Ge3 121.5(9) . . ?
C113 C112 C111 122.9(13) . . ?
C113 C112 H112 118.5 . . ?
C111 C112 H112 118.5 . . ?
C112 C113 C114 119.4(15) . . ?
C112 C113 H113 120.3 . . ?
C114 C113 H113 120.3 . . ?
C113 C114 C115 120.1(14) . . ?
C113 C114 H114 120.0 . . ?
C115 C114 H114 120.0 . . ?
C116 C115 C114 119.0(16) . . ?
C116 C115 H115 120.5 . . ?
C114 C115 H115 120.5 . . ?
C115 C116 C111 121.4(14) . . ?
C115 C116 H116 119.3 . . ?
C111 C116 H116 119.3 . . ?
C126 C121 C122 119.4(8) . . ?
C126 C121 Ge4 120.4(7) . . ?
C122 C121 Ge4 120.3(6) . . ?
C121 C122 C123 119.8(9) . . ?
C121 C122 H122 120.1 . . ?
C123 C122 H122 120.1 . . ?
C124 C123 C122 119.7(10) . . ?
C124 C123 H123 120.1 . . ?
C122 C123 H123 120.1 . . ?
C123 C124 C125 121.3(9) . . ?
C123 C124 H124 119.4 . . ?
C125 C124 H124 119.4 . . ?
C124 C125 C126 120.6(9) . . ?
C124 C125 H125 119.7 . . ?
C126 C125 H125 119.7 . . ?
C121 C126 C125 119.1(9) . . ?
C121 C126 H126 120.5 . . ?
C125 C126 H126 120.5 . . ?
C136 C131 C132 118.1(9) . . ?
C136 C131 Ge4 119.8(7) . . ?
C132 C131 Ge4 122.1(7) . . ?
C133 C132 C131 123.1(12) . . ?
C133 C132 H132 118.4 . . ?
C131 C132 H132 118.4 . . ?
C134 C133 C132 118.9(14) . . ?
C134 C133 H133 120.6 . . ?
C132 C133 H133 120.6 . . ?
C133 C134 C135 120.9(13) . . ?
C133 C134 H134 119.5 . . ?
C135 C134 H134 119.5 . . ?
C134 C135 C136 119.6(13) . . ?
C134 C135 H135 120.2 . . ?
C136 C135 H135 120.2 . . ?
C131 C136 C135 119.3(12) . . ?
C131 C136 H136 120.4 . . ?
C135 C136 H136 120.4 . . ?

loop_
_geom_bond_atom_site_label_1
_geom_bond_atom_site_label_2
_geom_bond_distance
_geom_bond_site_symmetry_2
_geom_bond_publ_flag
Ru1 C11 1.895(9) . ?
Ru1 C12 1.903(9) . ?
Ru1 C1 2.075(7) . ?
Ru1 Ru3 2.8229(8) . ?
Ru1 Ru5 2.8257(8) . ?
Ru1 Ru2 2.8411(8) . ?
Ru1 Ru4 2.8568(8) . ?
Ru1 H1 1.37(8) . ?
Ru1 H2 1.86(6) . ?
Ru2 C22 1.872(8) . ?
Ru2 C21 1.914(8) . ?
Ru2 C1 2.083(7) . ?
Ru2 Ge1 2.5012(9) . ?
Ru2 Ge2 2.5172(9) . ?
Ru2 Ru5 2.8854(7) . ?
Ru2 Ru3 2.9156(8) . ?
Ru2 H1 2.04(8) . ?
Ru3 C32 1.898(9) . ?
Ru3 C31 1.903(8) . ?
Ru3 C1 2.020(7) . ?
Ru3 Ge2 2.4884(9) . ?
Ru3 Ge3 2.4981(10) . ?
Ru3 Ru4 2.8651(8) . ?
Ru4 C42 1.875(10) . ?
Ru4 C41 1.929(9) . ?
Ru4 C1 2.093(7) . ?
Ru4 Ge3 2.4704(10) . ?
Ru4 Ge4 2.4986(10) . ?
Ru4 Ru5 2.8811(8) . ?
Ru4 H2 1.74(6) . ?
Ru5 C52 1.910(9) . ?
Ru5 C51 1.929(8) . ?
Ru5 C1 1.978(7) . ?
Ru5 Ge1 2.4806(9) . ?
Ru5 Ge4 2.4822(9) . ?
Ge1 C61 1.939(8) . ?
Ge1 C71 1.962(8) . ?
Ge2 C91 1.956(7) . ?
Ge2 C81 1.963(7) . ?
Ge3 C111 1.919(9) . ?
Ge3 C101 1.927(9) . ?
Ge4 C121 1.950(8) . ?
Ge4 C131 1.953(8) . ?
O11 C11 1.143(10) . ?
O12 C12 1.143(9) . ?
O21 C21 1.129(9) . ?
O22 C22 1.140(9) . ?
O31 C31 1.147(9) . ?
O32 C32 1.135(9) . ?
O41 C41 1.128(10) . ?
O42 C42 1.135(10) . ?
O51 C51 1.134(9) . ?
O52 C52 1.127(9) . ?
C61 C62 1.374(11) . ?
C61 C66 1.389(11) . ?
C62 C63 1.371(12) . ?
C62 H62 0.9300 . ?
C63 C64 1.347(14) . ?
C63 H63 0.9300 . ?
C64 C65 1.330(14) . ?
C64 H64 0.9300 . ?
C65 C66 1.383(12) . ?
C65 H65 0.9300 . ?
C66 H66 0.9300 . ?
C71 C76 1.361(11) . ?
C71 C72 1.378(11) . ?
C72 C73 1.379(12) . ?
C72 H72 0.9300 . ?
C73 C74 1.341(14) . ?
C73 H73 0.9300 . ?
C74 C75 1.324(13) . ?
C74 H74 0.9300 . ?
C75 C76 1.403(12) . ?
C75 H75 0.9300 . ?
C76 H76 0.9300 . ?
C81 C82 1.372(11) . ?
C81 C86 1.393(10) . ?
C82 C83 1.371(11) . ?
C82 H82 0.9300 . ?
C83 C84 1.310(13) . ?
C83 H83 0.9300 . ?
C84 C85 1.427(13) . ?
C84 H84 0.9300 . ?
C85 C86 1.375(11) . ?
C85 H85 0.9300 . ?
C86 H86 0.9300 . ?
C91 C96 1.372(11) . ?
C91 C92 1.380(10) . ?
C92 C93 1.362(11) . ?
C92 H92 0.9300 . ?
C93 C94 1.316(13) . ?
C93 H93 0.9300 . ?
C94 C95 1.372(13) . ?
C94 H94 0.9300 . ?
C95 C96 1.363(12) . ?
C95 H95 0.9300 . ?
C96 H96 0.9300 . ?
C101 C106 1.387(13) . ?
C101 C102 1.395(13) . ?
C102 C103 1.372(13) . ?
C102 H102 0.9300 . ?
C103 C104 1.389(17) . ?
C103 H103 0.9300 . ?
C104 C105 1.363(16) . ?
C104 H104 0.9300 . ?
C105 C106 1.344(16) . ?
C105 H105 0.9300 . ?
C106 H106 0.9300 . ?
C111 C112 1.353(14) . ?
C111 C116 1.386(14) . ?
C112 C113 1.351(15) . ?
C112 H112 0.9300 . ?
C113 C114 1.35(2) . ?
C113 H113 0.9300 . ?
C114 C115 1.38(2) . ?
C114 H114 0.9300 . ?
C115 C116 1.358(18) . ?
C115 H115 0.9300 . ?
C116 H116 0.9300 . ?
C121 C126 1.389(11) . ?
C121 C122 1.402(12) . ?
C122 C123 1.430(13) . ?
C122 H122 0.9300 . ?
C123 C124 1.330(14) . ?
C123 H123 0.9300 . ?
C124 C125 1.387(15) . ?
C124 H124 0.9300 . ?
C125 C126 1.407(12) . ?
C125 H125 0.9300 . ?
C126 H126 0.9300 . ?
C131 C136 1.372(12) . ?
C131 C132 1.374(13) . ?
C132 C133 1.370(15) . ?
C132 H132 0.9300 . ?
C133 C134 1.35(2) . ?
C133 H133 0.9300 . ?
C134 C135 1.37(2) . ?
C134 H134 0.9300 . ?
C135 C136 1.426(16) . ?
C135 H135 0.9300 . ?
C136 H136 0.9300 . ?
